data_7058829
loop_
_publ_author_name
'Khan, Faizal'
'Ekbote, Anupama'
'Misra, Rajneesh'

_publ_section_title
;
 Reversible mechanochromism and aggregation induced enhanced emission in
 phenothiazine substituted tetraphenylethylene
;
_journal_issue 41
_journal_name_full 'New Journal of Chemistry'
_journal_page_first 16156
_journal_paper_doi 10.1039/C9NJ03290H
_journal_volume 43
_journal_year 2019
_chemical_formula_sum 'C41 H33 N S'
_chemical_formula_weight 571.74
_space_group_crystal_system monoclinic
_space_group_IT_number 14
_space_group_name_Hall '-P 2ybc'
_space_group_name_H-M_alt 'P 1 21/c 1'
_symmetry_space_group_name_Hall '-P 2ybc'
_symmetry_space_group_name_H-M 'P 1 21/c 1'
_atom_sites_solution_hydrogens geom
_audit_creation_method SHELXL-2014/7
_audit_update_record
;
2019-08-27 deposited with the CCDC.    2019-09-13 downloaded from the CCDC.
;
_cell_angle_alpha 90
_cell_angle_beta 95.423(2)
_cell_angle_gamma 90
_cell_formula_units_Z 4
_cell_length_a 19.1422(13)
_cell_length_b 8.1961(5)
_cell_length_c 19.5225(14)
_cell_measurement_reflns_used 9919
_cell_measurement_temperature 140(2)
_cell_measurement_theta_max 61.08
_cell_measurement_theta_min 8.22
_cell_volume 3049.2(4)
_computing_cell_refinement 'Bruker SAINT'
_computing_data_collection 'Bruker APEX2'
_computing_data_reduction 'Bruker SAINT'
_computing_molecular_graphics 'Ortep for Windows (Farrugia, 2012)'
_computing_publication_material 'WinGX publication routines (Farrugia, 2012)'
_computing_structure_refinement 'SHELXL-2014/7 (Sheldrick, 2014)'
_computing_structure_solution 'SHELXS-97 (Sheldrick 2008)'
_diffrn_ambient_temperature 140(2)
_diffrn_measured_fraction_theta_full 0.999
_diffrn_measured_fraction_theta_max 0.995
_diffrn_measurement_device_type 'Bruker D8 VENTURE'
_diffrn_measurement_method '\f and \w scans'
_diffrn_radiation_type MoK\a
_diffrn_radiation_wavelength 0.71073
_diffrn_reflns_av_R_equivalents 0.0800
_diffrn_reflns_av_unetI/netI 0.0824
_diffrn_reflns_Laue_measured_fraction_full 0.999
_diffrn_reflns_Laue_measured_fraction_max 0.995
_diffrn_reflns_limit_h_max 27
_diffrn_reflns_limit_h_min -27
_diffrn_reflns_limit_k_max 11
_diffrn_reflns_limit_k_min -11
_diffrn_reflns_limit_l_max 27
_diffrn_reflns_limit_l_min -27
_diffrn_reflns_number 51404
_diffrn_reflns_point_group_measured_fraction_full 0.999
_diffrn_reflns_point_group_measured_fraction_max 0.995
_diffrn_reflns_theta_full 25.242
_diffrn_reflns_theta_max 30.587
_diffrn_reflns_theta_min 2.261
_exptl_absorpt_coefficient_mu 0.137
_exptl_absorpt_correction_type none
_exptl_crystal_colour colourless
_exptl_crystal_density_diffrn 1.245
_exptl_crystal_density_method 'not measured'
_exptl_crystal_description block
_exptl_crystal_F_000 1208
_exptl_crystal_size_max 0.330
_exptl_crystal_size_mid 0.260
_exptl_crystal_size_min 0.210
_refine_diff_density_max 0.351
_refine_diff_density_min -0.356
_refine_diff_density_rms 0.063
_refine_ls_extinction_method none
_refine_ls_goodness_of_fit_ref 1.033
_refine_ls_hydrogen_treatment constr
_refine_ls_matrix_type full
_refine_ls_number_parameters 388
_refine_ls_number_reflns 9320
_refine_ls_number_restraints 0
_refine_ls_restrained_S_all 1.033
_refine_ls_R_factor_all 0.1224
_refine_ls_R_factor_gt 0.0651
_refine_ls_shift/su_max 0.001
_refine_ls_shift/su_mean 0.000
_refine_ls_structure_factor_coef Fsqd
_refine_ls_weighting_details 'w=1/[\s^2^(Fo^2^)+(0.0323P)^2^+2.2859P] where P=(Fo^2^+2Fc^2^)/3'
_refine_ls_weighting_scheme calc
_refine_ls_wR_factor_gt 0.1057
_refine_ls_wR_factor_ref 0.1220
_reflns_Friedel_coverage 0.000
_reflns_number_gt 5961
_reflns_number_total 9320
_reflns_threshold_expression 'I > 2\s(I)'
_cod_data_source_file c9nj03290h2.cif
_cod_data_source_block shelx
_cod_depositor_comments 'Adding full bibliography for 7058829.cif.'
_cod_database_code 7058829
_shelx_shelxl_version_number 2014/7
_shelx_space_group_comment
;
The symmetry employed for this shelxl refinement is uniquely defined
by the following loop, which should always be used as a source of
symmetry information in preference to the above space-group names.
They are only intended as comments.
;
_shelx_estimated_absorpt_t_min 0.956
_shelx_estimated_absorpt_t_max 0.972

loop_
_space_group_symop_operation_xyz
'x, y, z'
'-x, y+1/2, -z+1/2'
'-x, -y, -z'
'x, -y-1/2, z-1/2'

loop_
_atom_site_label
_atom_site_type_symbol
_atom_site_fract_x
_atom_site_fract_y
_atom_site_fract_z
_atom_site_U_iso_or_equiv
_atom_site_adp_type
_atom_site_occupancy
_atom_site_site_symmetry_order
_atom_site_calc_flag
_atom_site_refinement_flags_posn
_atom_site_refinement_flags_adp
S1 S 0.59188(2) 0.86364(6) 0.43072(2) 0.02293(11) Uani 1 1 d . .
N1 N 0.55063(7) 1.10363(17) 0.32167(8) 0.0194(3) Uani 1 1 d . .
C1 C 0.62918(9) 0.8773(2) 0.35144(9) 0.0193(4) Uani 1 1 d . .
C2 C 0.68230(9) 0.7707(2) 0.33666(10) 0.0249(4) Uani 1 1 d . .
H2 H 0.6957 0.6836 0.3673 0.030 Uiso 1 1 calc R U
C3 C 0.71576(9) 0.7916(3) 0.27723(10) 0.0277(4) Uani 1 1 d . .
H3 H 0.7531 0.7212 0.2678 0.033 Uiso 1 1 calc R U
C4 C 0.69447(9) 0.9150(2) 0.23186(10) 0.0257(4) Uani 1 1 d . .
H4 H 0.7177 0.9301 0.1915 0.031 Uiso 1 1 calc R U
C5 C 0.63912(9) 1.0176(2) 0.24478(10) 0.0226(4) Uani 1 1 d . .
H5 H 0.6237 1.0991 0.2122 0.027 Uiso 1 1 calc R U
C6 C 0.60626(9) 1.0012(2) 0.30540(9) 0.0185(4) Uani 1 1 d . .
C7 C 0.49252(9) 1.0308(2) 0.34950(9) 0.0176(4) Uani 1 1 d . .
C8 C 0.50455(9) 0.9070(2) 0.39858(9) 0.0175(4) Uani 1 1 d . .
C9 C 0.44913(9) 0.8249(2) 0.42389(9) 0.0194(4) Uani 1 1 d . .
H9 H 0.4584 0.7365 0.4549 0.023 Uiso 1 1 calc R U
C10 C 0.37983(9) 0.8703(2) 0.40447(9) 0.0191(4) Uani 1 1 d . .
C11 C 0.36821(9) 0.9981(2) 0.35767(9) 0.0204(4) Uani 1 1 d . .
H11 H 0.3215 1.0335 0.3449 0.024 Uiso 1 1 calc R U
C12 C 0.42341(9) 1.0749(2) 0.32927(9) 0.0198(4) Uani 1 1 d . .
H12 H 0.4139 1.1581 0.2958 0.024 Uiso 1 1 calc R U
C13 C 0.32163(9) 0.7845(2) 0.43506(9) 0.0192(4) Uani 1 1 d . .
C14 C 0.32151(9) 0.6146(2) 0.44040(9) 0.0206(4) Uani 1 1 d . .
H14 H 0.3575 0.5531 0.4222 0.025 Uiso 1 1 calc R U
C15 C 0.26941(9) 0.5345(2) 0.47203(9) 0.0201(4) Uani 1 1 d . .
H15 H 0.2701 0.4187 0.4748 0.024 Uiso 1 1 calc R U
C16 C 0.21607(9) 0.6204(2) 0.49985(9) 0.0180(4) Uani 1 1 d . .
C17 C 0.21654(9) 0.7902(2) 0.49486(10) 0.0218(4) Uani 1 1 d . .
H17 H 0.1812 0.8518 0.5141 0.026 Uiso 1 1 calc R U
C18 C 0.26788(9) 0.8704(2) 0.46216(10) 0.0226(4) Uani 1 1 d . .
H18 H 0.2663 0.9859 0.4582 0.027 Uiso 1 1 calc R U
C19 C 0.16436(8) 0.5309(2) 0.53911(9) 0.0177(4) Uani 1 1 d . .
C20 C 0.12772(9) 0.4029(2) 0.51047(9) 0.0165(4) Uani 1 1 d . .
C21 C 0.16106(9) 0.5838(2) 0.61184(9) 0.0176(4) Uani 1 1 d . .
C22 C 0.09805(9) 0.5873(2) 0.64285(9) 0.0206(4) Uani 1 1 d . .
H22 H 0.0559 0.5531 0.6173 0.025 Uiso 1 1 calc R U
C23 C 0.09617(10) 0.6398(2) 0.71017(10) 0.0256(4) Uani 1 1 d . .
H23 H 0.0529 0.6417 0.7303 0.031 Uiso 1 1 calc R U
C24 C 0.15723(11) 0.6895(2) 0.74826(10) 0.0276(4) Uani 1 1 d . .
H24 H 0.1560 0.7248 0.7945 0.033 Uiso 1 1 calc R U
C25 C 0.21997(11) 0.6872(2) 0.71840(10) 0.0283(4) Uani 1 1 d . .
H25 H 0.2620 0.7202 0.7444 0.034 Uiso 1 1 calc R U
C26 C 0.22181(10) 0.6369(2) 0.65081(10) 0.0244(4) Uani 1 1 d . .
H26 H 0.2651 0.6387 0.6306 0.029 Uiso 1 1 calc R U
C27 C 0.09118(9) 0.2788(2) 0.55069(9) 0.0162(3) Uani 1 1 d . .
C28 C 0.01963(9) 0.2491(2) 0.53782(10) 0.0221(4) Uani 1 1 d . .
H28 H -0.0081 0.3151 0.5057 0.026 Uiso 1 1 calc R U
C29 C -0.01150(10) 0.1235(2) 0.57165(11) 0.0273(4) Uani 1 1 d . .
H29 H -0.0607 0.1066 0.5637 0.033 Uiso 1 1 calc R U
C30 C 0.02837(10) 0.0226(2) 0.61682(10) 0.0264(4) Uani 1 1 d . .
H30 H 0.0068 -0.0639 0.6395 0.032 Uiso 1 1 calc R U
C31 C 0.09971(10) 0.0488(2) 0.62860(10) 0.0254(4) Uani 1 1 d . .
H31 H 0.1276 -0.0212 0.6588 0.030 Uiso 1 1 calc R U
C32 C 0.13067(9) 0.1772(2) 0.59644(9) 0.0219(4) Uani 1 1 d . .
H32 H 0.1796 0.1960 0.6058 0.026 Uiso 1 1 calc R U
C33 C 0.12523(8) 0.3634(2) 0.43564(9) 0.0172(3) Uani 1 1 d . .
C34 C 0.14250(9) 0.2064(2) 0.41576(10) 0.0236(4) Uani 1 1 d . .
H34 H 0.1570 0.1278 0.4499 0.028 Uiso 1 1 calc R U
C35 C 0.13895(10) 0.1631(2) 0.34705(10) 0.0291(5) Uani 1 1 d . .
H35 H 0.1526 0.0566 0.3344 0.035 Uiso 1 1 calc R U
C36 C 0.11569(10) 0.2741(3) 0.29666(10) 0.0280(4) Uani 1 1 d . .
H36 H 0.1122 0.2437 0.2495 0.034 Uiso 1 1 calc R U
C37 C 0.09759(10) 0.4298(3) 0.31562(10) 0.0274(4) Uani 1 1 d . .
H37 H 0.0813 0.5065 0.2813 0.033 Uiso 1 1 calc R U
C38 C 0.10308(9) 0.4750(2) 0.38449(9) 0.0228(4) Uani 1 1 d . .
H38 H 0.0916 0.5832 0.3968 0.027 Uiso 1 1 calc R U
C39 C 0.54252(10) 1.2662(2) 0.29032(10) 0.0236(4) Uani 1 1 d . .
H39A H 0.5058 1.2620 0.2511 0.028 Uiso 1 1 calc R U
H39B H 0.5871 1.2985 0.2723 0.028 Uiso 1 1 calc R U
C40 C 0.52256(10) 1.3935(2) 0.34183(10) 0.0251(4) Uani 1 1 d . .
H40A H 0.5200 1.5018 0.3192 0.030 Uiso 1 1 calc R U
H40B H 0.4754 1.3676 0.3557 0.030 Uiso 1 1 calc R U
C41 C 0.57382(11) 1.4023(3) 0.40534(11) 0.0357(5) Uani 1 1 d . .
H41A H 0.5584 1.4859 0.4365 0.054 Uiso 1 1 calc R U
H41B H 0.5759 1.2962 0.4286 0.054 Uiso 1 1 calc R U
H41C H 0.6205 1.4305 0.3921 0.054 Uiso 1 1 calc R U

loop_
_atom_site_aniso_label
_atom_site_aniso_U_11
_atom_site_aniso_U_22
_atom_site_aniso_U_33
_atom_site_aniso_U_23
_atom_site_aniso_U_13
_atom_site_aniso_U_12
S1 0.0165(2) 0.0284(3) 0.0238(2) 0.0062(2) 0.00158(17) 0.00002(19)
N1 0.0178(7) 0.0156(8) 0.0257(8) 0.0040(6) 0.0063(6) -0.0014(6)
C1 0.0142(8) 0.0210(9) 0.0226(9) -0.0002(7) 0.0016(7) -0.0044(7)
C2 0.0159(9) 0.0251(10) 0.0332(11) 0.0020(8) -0.0009(8) -0.0011(7)
C3 0.0142(9) 0.0340(11) 0.0352(11) -0.0059(9) 0.0034(8) 0.0006(8)
C4 0.0190(9) 0.0345(11) 0.0243(10) -0.0043(9) 0.0050(8) -0.0059(8)
C5 0.0187(9) 0.0243(10) 0.0248(10) 0.0008(8) 0.0018(7) -0.0060(7)
C6 0.0140(8) 0.0178(9) 0.0237(9) -0.0007(7) 0.0021(7) -0.0041(7)
C7 0.0188(8) 0.0148(8) 0.0198(9) -0.0002(7) 0.0054(7) -0.0028(7)
C8 0.0139(8) 0.0182(9) 0.0203(9) -0.0002(7) 0.0013(7) -0.0003(6)
C9 0.0195(9) 0.0173(9) 0.0218(9) 0.0033(7) 0.0050(7) -0.0008(7)
C10 0.0179(8) 0.0183(9) 0.0216(9) -0.0021(7) 0.0047(7) -0.0026(7)
C11 0.0150(8) 0.0213(9) 0.0245(10) 0.0004(8) 0.0005(7) 0.0014(7)
C12 0.0201(9) 0.0178(9) 0.0217(9) 0.0026(7) 0.0028(7) -0.0005(7)
C13 0.0154(8) 0.0204(9) 0.0220(9) 0.0022(7) 0.0021(7) -0.0021(7)
C14 0.0176(8) 0.0214(9) 0.0234(9) -0.0023(8) 0.0059(7) -0.0006(7)
C15 0.0197(9) 0.0145(9) 0.0263(10) -0.0011(7) 0.0034(7) -0.0023(7)
C16 0.0148(8) 0.0181(9) 0.0210(9) 0.0001(7) 0.0017(7) -0.0024(7)
C17 0.0165(8) 0.0188(9) 0.0310(10) 0.0013(8) 0.0072(7) 0.0013(7)
C18 0.0205(9) 0.0157(9) 0.0321(10) 0.0031(8) 0.0053(8) -0.0005(7)
C19 0.0135(8) 0.0169(9) 0.0228(9) 0.0024(7) 0.0028(7) 0.0018(7)
C20 0.0145(8) 0.0154(9) 0.0198(9) 0.0017(7) 0.0024(7) 0.0017(6)
C21 0.0193(8) 0.0121(8) 0.0216(9) 0.0014(7) 0.0020(7) 0.0000(7)
C22 0.0211(9) 0.0161(9) 0.0247(10) 0.0009(7) 0.0020(7) -0.0023(7)
C23 0.0335(10) 0.0187(9) 0.0261(10) 0.0015(8) 0.0098(8) 0.0000(8)
C24 0.0469(12) 0.0157(9) 0.0197(10) 0.0019(8) 0.0006(9) -0.0005(8)
C25 0.0318(11) 0.0210(10) 0.0301(11) -0.0011(8) -0.0074(9) -0.0055(8)
C26 0.0219(9) 0.0210(9) 0.0300(10) 0.0004(8) 0.0007(8) -0.0017(8)
C27 0.0182(8) 0.0137(8) 0.0171(9) -0.0025(7) 0.0044(7) -0.0020(7)
C28 0.0179(9) 0.0200(9) 0.0285(10) 0.0028(8) 0.0033(8) 0.0001(7)
C29 0.0197(9) 0.0237(10) 0.0391(12) 0.0023(9) 0.0052(8) -0.0053(8)
C30 0.0339(11) 0.0178(9) 0.0290(11) 0.0028(8) 0.0110(9) -0.0052(8)
C31 0.0321(10) 0.0224(10) 0.0215(10) 0.0058(8) 0.0017(8) 0.0010(8)
C32 0.0195(9) 0.0242(10) 0.0216(9) 0.0021(8) -0.0009(7) -0.0022(7)
C33 0.0144(8) 0.0168(8) 0.0210(9) -0.0008(7) 0.0052(7) -0.0030(7)
C34 0.0249(9) 0.0186(9) 0.0278(10) 0.0009(8) 0.0058(8) -0.0006(7)
C35 0.0349(11) 0.0213(10) 0.0325(11) -0.0105(9) 0.0102(9) -0.0028(8)
C36 0.0274(10) 0.0355(12) 0.0219(10) -0.0057(9) 0.0072(8) -0.0094(9)
C37 0.0282(10) 0.0312(11) 0.0229(10) 0.0056(8) 0.0033(8) -0.0036(8)
C38 0.0251(9) 0.0194(9) 0.0245(10) 0.0013(8) 0.0057(8) 0.0001(7)
C39 0.0244(9) 0.0187(9) 0.0277(10) 0.0063(8) 0.0030(8) -0.0025(7)
C40 0.0252(10) 0.0162(9) 0.0338(11) 0.0039(8) 0.0027(8) -0.0008(7)
C41 0.0377(12) 0.0300(12) 0.0381(12) -0.0036(10) -0.0026(10) 0.0018(9)

loop_
_atom_type_symbol
_atom_type_description
_atom_type_scat_dispersion_real
_atom_type_scat_dispersion_imag
_atom_type_scat_source
C C 0.0033 0.0016 'International Tables Vol C Tables 4.2.6.8 and 6.1.1.4'
H H 0.0000 0.0000 'International Tables Vol C Tables 4.2.6.8 and 6.1.1.4'
N N 0.0061 0.0033 'International Tables Vol C Tables 4.2.6.8 and 6.1.1.4'
S S 0.1246 0.1234 'International Tables Vol C Tables 4.2.6.8 and 6.1.1.4'

loop_
_geom_angle_atom_site_label_1
_geom_angle_atom_site_label_2
_geom_angle_atom_site_label_3
_geom_angle
C8 S1 C1 97.09(8)
C6 N1 C7 118.12(14)
C6 N1 C39 119.77(14)
C7 N1 C39 119.14(14)
C2 C1 C6 120.91(17)
C2 C1 S1 120.35(14)
C6 C1 S1 118.69(13)
C3 C2 C1 120.00(18)
C3 C2 H2 120.0
C1 C2 H2 120.0
C4 C3 C2 119.67(18)
C4 C3 H3 120.2
C2 C3 H3 120.2
C3 C4 C5 120.63(18)
C3 C4 H4 119.7
C5 C4 H4 119.7
C4 C5 C6 120.36(18)
C4 C5 H5 119.8
C6 C5 H5 119.8
C5 C6 C1 118.33(16)
C5 C6 N1 122.77(16)
C1 C6 N1 118.90(15)
C12 C7 C8 118.24(15)
C12 C7 N1 122.79(16)
C8 C7 N1 118.96(15)
C9 C8 C7 120.92(16)
C9 C8 S1 120.44(13)
C7 C8 S1 118.57(13)
C8 C9 C10 120.91(16)
C8 C9 H9 119.5
C10 C9 H9 119.5
C11 C10 C9 117.86(16)
C11 C10 C13 122.60(15)
C9 C10 C13 119.52(16)
C12 C11 C10 121.45(16)
C12 C11 H11 119.3
C10 C11 H11 119.3
C11 C12 C7 120.47(16)
C11 C12 H12 119.8
C7 C12 H12 119.8
C18 C13 C14 118.01(16)
C18 C13 C10 121.39(16)
C14 C13 C10 120.52(16)
C15 C14 C13 120.78(17)
C15 C14 H14 119.6
C13 C14 H14 119.6
C14 C15 C16 121.26(17)
C14 C15 H15 119.4
C16 C15 H15 119.4
C15 C16 C17 117.88(16)
C15 C16 C19 119.71(16)
C17 C16 C19 122.19(16)
C18 C17 C16 120.96(17)
C18 C17 H17 119.5
C16 C17 H17 119.5
C17 C18 C13 121.09(17)
C17 C18 H18 119.5
C13 C18 H18 119.5
C20 C19 C21 123.49(16)
C20 C19 C16 120.63(16)
C21 C19 C16 115.70(15)
C19 C20 C33 122.68(15)
C19 C20 C27 124.01(16)
C33 C20 C27 113.10(14)
C26 C21 C22 117.69(17)
C26 C21 C19 120.05(16)
C22 C21 C19 122.22(15)
C23 C22 C21 121.11(17)
C23 C22 H22 119.4
C21 C22 H22 119.4
C24 C23 C22 120.24(18)
C24 C23 H23 119.9
C22 C23 H23 119.9
C25 C24 C23 119.45(18)
C25 C24 H24 120.3
C23 C24 H24 120.3
C24 C25 C26 120.41(18)
C24 C25 H25 119.8
C26 C25 H25 119.8
C25 C26 C21 121.08(18)
C25 C26 H26 119.5
C21 C26 H26 119.5
C28 C27 C32 118.51(16)
C28 C27 C20 121.67(16)
C32 C27 C20 119.39(15)
C29 C28 C27 120.26(17)
C29 C28 H28 119.9
C27 C28 H28 119.9
C30 C29 C28 120.71(17)
C30 C29 H29 119.6
C28 C29 H29 119.6
C31 C30 C29 119.36(17)
C31 C30 H30 120.3
C29 C30 H30 120.3
C30 C31 C32 120.07(17)
C30 C31 H31 120.0
C32 C31 H31 120.0
C31 C32 C27 121.04(17)
C31 C32 H32 119.5
C27 C32 H32 119.5
C38 C33 C34 118.14(17)
C38 C33 C20 122.66(16)
C34 C33 C20 119.13(16)
C35 C34 C33 121.07(18)
C35 C34 H34 119.5
C33 C34 H34 119.5
C36 C35 C34 120.30(18)
C36 C35 H35 119.8
C34 C35 H35 119.8
C37 C36 C35 119.28(18)
C37 C36 H36 120.4
C35 C36 H36 120.4
C36 C37 C38 120.49(19)
C36 C37 H37 119.8
C38 C37 H37 119.8
C37 C38 C33 120.67(18)
C37 C38 H38 119.7
C33 C38 H38 119.7
N1 C39 C40 111.71(15)
N1 C39 H39A 109.3
C40 C39 H39A 109.3
N1 C39 H39B 109.3
C40 C39 H39B 109.3
H39A C39 H39B 107.9
C41 C40 C39 113.02(16)
C41 C40 H40A 109.0
C39 C40 H40A 109.0
C41 C40 H40B 109.0
C39 C40 H40B 109.0
H40A C40 H40B 107.8
C40 C41 H41A 109.5
C40 C41 H41B 109.5
H41A C41 H41B 109.5
C40 C41 H41C 109.5
H41A C41 H41C 109.5
H41B C41 H41C 109.5

loop_
_geom_bond_atom_site_label_1
_geom_bond_atom_site_label_2
_geom_bond_distance
S1 C8 1.7652(17)
S1 C1 1.7684(18)
N1 C6 1.415(2)
N1 C7 1.416(2)
N1 C39 1.468(2)
C1 C2 1.391(3)
C1 C6 1.399(2)
C2 C3 1.388(3)
C2 H2 0.9500
C3 C4 1.380(3)
C3 H3 0.9500
C4 C5 1.394(3)
C4 H4 0.9500
C5 C6 1.398(2)
C5 H5 0.9500
C7 C12 1.392(2)
C7 C8 1.400(2)
C8 C9 1.386(2)
C9 C10 1.395(2)
C9 H9 0.9500
C10 C11 1.394(3)
C10 C13 1.490(2)
C11 C12 1.389(2)
C11 H11 0.9500
C12 H12 0.9500
C13 C18 1.392(2)
C13 C14 1.396(3)
C14 C15 1.387(2)
C14 H14 0.9500
C15 C16 1.392(2)
C15 H15 0.9500
C16 C17 1.395(3)
C16 C19 1.500(2)
C17 C18 1.387(2)
C17 H17 0.9500
C18 H18 0.9500
C19 C20 1.353(2)
C19 C21 1.492(2)
C20 C33 1.493(2)
C20 C27 1.498(2)
C21 C26 1.398(2)
C21 C22 1.400(2)
C22 C23 1.387(3)
C22 H22 0.9500
C23 C24 1.386(3)
C23 H23 0.9500
C24 C25 1.384(3)
C24 H24 0.9500
C25 C26 1.386(3)
C25 H25 0.9500
C26 H26 0.9500
C27 C28 1.391(2)
C27 C32 1.391(2)
C28 C29 1.388(3)
C28 H28 0.9500
C29 C30 1.385(3)
C29 H29 0.9500
C30 C31 1.380(3)
C30 H30 0.9500
C31 C32 1.387(3)
C31 H31 0.9500
C32 H32 0.9500
C33 C38 1.390(2)
C33 C34 1.393(3)
C34 C35 1.383(3)
C34 H34 0.9500
C35 C36 1.382(3)
C35 H35 0.9500
C36 C37 1.382(3)
C36 H36 0.9500
C37 C38 1.389(3)
C37 H37 0.9500
C38 H38 0.9500
C39 C40 1.523(3)
C39 H39A 0.9900
C39 H39B 0.9900
C40 C41 1.508(3)
C40 H40A 0.9900
C40 H40B 0.9900
C41 H41A 0.9800
C41 H41B 0.9800
C41 H41C 0.9800

loop_
_geom_torsion_atom_site_label_1
_geom_torsion_atom_site_label_2
_geom_torsion_atom_site_label_3
_geom_torsion_atom_site_label_4
_geom_torsion
C8 S1 C1 C2 -142.18(15)
C8 S1 C1 C6 40.45(15)
C6 C1 C2 C3 3.2(3)
S1 C1 C2 C3 -174.07(14)
C1 C2 C3 C4 -2.2(3)
C2 C3 C4 C5 -0.8(3)
C3 C4 C5 C6 2.7(3)
C4 C5 C6 C1 -1.6(3)
C4 C5 C6 N1 178.97(16)
C2 C1 C6 C5 -1.3(3)
S1 C1 C6 C5 176.01(13)
C2 C1 C6 N1 178.12(16)
S1 C1 C6 N1 -4.5(2)
C7 N1 C6 C5 137.07(17)
C39 N1 C6 C5 -23.3(2)
C7 N1 C6 C1 -42.4(2)
C39 N1 C6 C1 157.30(16)
C6 N1 C7 C12 -137.90(18)
C39 N1 C7 C12 22.6(2)
C6 N1 C7 C8 40.9(2)
C39 N1 C7 C8 -158.60(16)
C12 C7 C8 C9 3.1(3)
N1 C7 C8 C9 -175.76(16)
C12 C7 C8 S1 -173.95(13)
N1 C7 C8 S1 7.2(2)
C1 S1 C8 C9 141.14(15)
C1 S1 C8 C7 -41.76(16)
C7 C8 C9 C10 -4.1(3)
S1 C8 C9 C10 172.91(14)
C8 C9 C10 C11 1.5(3)
C8 C9 C10 C13 -177.26(16)
C9 C10 C11 C12 2.1(3)
C13 C10 C11 C12 -179.23(17)
C10 C11 C12 C7 -3.0(3)
C8 C7 C12 C11 0.4(3)
N1 C7 C12 C11 179.24(16)
C11 C10 C13 C18 -47.1(3)
C9 C10 C13 C18 131.57(19)
C11 C10 C13 C14 136.14(19)
C9 C10 C13 C14 -45.2(3)
C18 C13 C14 C15 -0.2(3)
C10 C13 C14 C15 176.65(16)
C13 C14 C15 C16 -0.5(3)
C14 C15 C16 C17 0.1(3)
C14 C15 C16 C19 -174.59(16)
C15 C16 C17 C18 1.1(3)
C19 C16 C17 C18 175.62(17)
C16 C17 C18 C13 -1.9(3)
C14 C13 C18 C17 1.4(3)
C10 C13 C18 C17 -175.45(17)
C15 C16 C19 C20 -54.4(2)
C17 C16 C19 C20 131.19(19)
C15 C16 C19 C21 120.92(18)
C17 C16 C19 C21 -53.5(2)
C21 C19 C20 C33 172.79(15)
C16 C19 C20 C33 -12.3(2)
C21 C19 C20 C27 -12.9(3)
C16 C19 C20 C27 162.04(16)
C20 C19 C21 C26 141.18(18)
C16 C19 C21 C26 -34.0(2)
C20 C19 C21 C22 -40.8(3)
C16 C19 C21 C22 144.04(17)
C26 C21 C22 C23 -0.8(3)
C19 C21 C22 C23 -178.81(16)
C21 C22 C23 C24 -0.3(3)
C22 C23 C24 C25 0.4(3)
C23 C24 C25 C26 0.5(3)
C24 C25 C26 C21 -1.6(3)
C22 C21 C26 C25 1.7(3)
C19 C21 C26 C25 179.79(17)
C19 C20 C27 C28 122.61(19)
C33 C20 C27 C28 -62.6(2)
C19 C20 C27 C32 -65.1(2)
C33 C20 C27 C32 109.77(18)
C32 C27 C28 C29 1.8(3)
C20 C27 C28 C29 174.24(17)
C27 C28 C29 C30 -2.2(3)
C28 C29 C30 C31 0.6(3)
C29 C30 C31 C32 1.3(3)
C30 C31 C32 C27 -1.7(3)
C28 C27 C32 C31 0.1(3)
C20 C27 C32 C31 -172.50(17)
C19 C20 C33 C38 -56.3(2)
C27 C20 C33 C38 128.82(17)
C19 C20 C33 C34 126.86(18)
C27 C20 C33 C34 -48.0(2)
C38 C33 C34 C35 1.1(3)
C20 C33 C34 C35 178.12(16)
C33 C34 C35 C36 -2.3(3)
C34 C35 C36 C37 1.5(3)
C35 C36 C37 C38 0.4(3)
C36 C37 C38 C33 -1.5(3)
C34 C33 C38 C37 0.8(3)
C20 C33 C38 C37 -176.10(16)
C6 N1 C39 C40 -139.37(16)
C7 N1 C39 C40 60.5(2)
N1 C39 C40 C41 55.9(2)
